data_7025639
loop_
_publ_author_name
'Swartz, 2nd, Douglas L'
'Spencer, Liam P.'
'Scott, Brian L.'
'Odom, Aaron L.'
'Boncella, James M.'

_publ_section_title
;
 Exploring the coordination modes of pyrrolyl ligands in bis(imido)
 uranium(VI) complexes.
;
_journal_issue 29
_journal_name_full 'Dalton transactions (Cambridge, England : 2003)'
_journal_page_first 6841
_journal_page_last 6846
_journal_paper_doi 10.1039/c002440f
_journal_volume 39
_journal_year 2010
_chemical_formula_sum 'C58 H68 Cl4 N4 O2 P2 U'
_chemical_formula_weight 1294.93
_chemical_name_systematic
;
?
;
_space_group_IT_number 15
_symmetry_cell_setting monoclinic
_symmetry_space_group_name_Hall '-C 2yc'
_symmetry_space_group_name_H-M 'C 1 2/c 1'
_atom_sites_solution_hydrogens geom
_atom_sites_solution_primary direct
_atom_sites_solution_secondary difmap
_audit_creation_method SHELXL-97
_cell_angle_alpha 90.00
_cell_angle_beta 110.5310(10)
_cell_angle_gamma 90.00
_cell_formula_units_Z 4
_cell_length_a 17.705(2)
_cell_length_b 19.068(3)
_cell_length_c 16.984(2)
_cell_measurement_temperature 120(1)
_cell_volume 5369.6(12)
_computing_cell_refinement 'SAINT+, v. 7.06 (Bruker AXS, 2001)'
_computing_data_collection 'APEX II, v. 1.08 (Bruker AXS, 2003)'
_computing_data_reduction 'SAINT+, v. 7.06 (Bruker AXS, 2001)'
_computing_molecular_graphics 'SHELXTL, v. 6.10, (Bruker AXS, 2000)'
_computing_publication_material 'SHELXTL, v. 6.10, (Bruker AXS, 2000)'
_computing_structure_refinement 'SHELXL-97 (Sheldrick, 1997)'
_computing_structure_solution 'SHELXS-97 (Sheldrick, 1990)'
_diffrn_ambient_temperature 120(1)
_diffrn_measured_fraction_theta_full 1.000
_diffrn_measured_fraction_theta_max 0.989
_diffrn_measurement_device_type 'Bruker D8 with APEXII CCD'
_diffrn_measurement_method '\w scans'
_diffrn_radiation_monochromator graphite
_diffrn_radiation_source 'fine-focus sealed tube'
_diffrn_radiation_type MoK\a
_diffrn_radiation_wavelength 0.71073
_diffrn_reflns_av_R_equivalents 0.0618
_diffrn_reflns_av_sigmaI/netI 0.0471
_diffrn_reflns_limit_h_max 22
_diffrn_reflns_limit_h_min -22
_diffrn_reflns_limit_k_max 23
_diffrn_reflns_limit_k_min -23
_diffrn_reflns_limit_l_max 21
_diffrn_reflns_limit_l_min -21
_diffrn_reflns_number 27712
_diffrn_reflns_theta_full 25.00
_diffrn_reflns_theta_max 26.56
_diffrn_reflns_theta_min 2.14
_diffrn_standards_decay_% 0
_diffrn_standards_interval_count 0
_diffrn_standards_interval_time 0
_diffrn_standards_number 0
_exptl_absorpt_coefficient_mu 3.329
_exptl_absorpt_correction_T_max 0.7319
_exptl_absorpt_correction_T_min 0.6529
_exptl_absorpt_correction_type multi-scan
_exptl_absorpt_process_details 'SADABS 2.03 (Sheldrick, 2001)'
_exptl_crystal_colour orange
_exptl_crystal_density_diffrn 1.602
_exptl_crystal_density_method 'not measured'
_exptl_crystal_description block
_exptl_crystal_F_000 2600
_exptl_crystal_size_max 0.14
_exptl_crystal_size_mid 0.14
_exptl_crystal_size_min 0.10
_platon_squeeze_details
;
Eight disordered dichloromethane solvent molecules per cell were squeezed.
;
_refine_diff_density_max 0.732
_refine_diff_density_min -0.543
_refine_diff_density_rms 0.101
_refine_ls_extinction_method none
_refine_ls_goodness_of_fit_ref 1.008
_refine_ls_hydrogen_treatment constr
_refine_ls_matrix_type full
_refine_ls_number_parameters 299
_refine_ls_number_reflns 5550
_refine_ls_number_restraints 0
_refine_ls_restrained_S_all 1.008
_refine_ls_R_factor_all 0.0396
_refine_ls_R_factor_gt 0.0315
_refine_ls_shift/su_max 0.001
_refine_ls_shift/su_mean 0.000
_refine_ls_structure_factor_coef Fsqd
_refine_ls_weighting_details 'calc w=1/[\s^2^(Fo^2^)+(0.0397P)^2^+0.0000P] where P=(Fo^2^+2Fc^2^)/3'
_refine_ls_weighting_scheme calc
_refine_ls_wR_factor_gt 0.0698
_refine_ls_wR_factor_ref 0.0725
_reflns_number_gt 4828
_reflns_number_total 5550
_reflns_threshold_expression >2sigma(I)
_cod_data_source_file c002440f.txt
_cod_data_source_block apx615s
_cod_original_cell_volume 5369.4(13)
_cod_original_sg_symbol_H-M 'C 2/c'
_cod_database_code 7025639

loop_
_symmetry_equiv_pos_as_xyz
'x, y, z'
'-x, y, -z+1/2'
'x+1/2, y+1/2, z'
'-x+1/2, y+1/2, -z+1/2'
'-x, -y, -z'
'x, -y, z-1/2'
'-x+1/2, -y+1/2, -z'
'x+1/2, -y+1/2, z-1/2'

loop_
_atom_site_label
_atom_site_type_symbol
_atom_site_fract_x
_atom_site_fract_y
_atom_site_fract_z
_atom_site_U_iso_or_equiv
_atom_site_adp_type
_atom_site_occupancy
_atom_site_symmetry_multiplicity
_atom_site_calc_flag
_atom_site_refinement_flags
U1 U 0.5000 0.322289(10) 0.7500 0.02133(7) Uani 1 2 d S
P1 P 0.62992(6) 0.28376(5) 0.61321(6) 0.0253(2) Uani 1 1 d .
N1 N 0.40495(18) 0.32952(15) 0.65974(19) 0.0265(7) Uani 1 1 d .
N2 N 0.5000 0.4512(2) 0.7500 0.0318(10) Uani 1 2 d S
N3 N 0.5000 0.1925(2) 0.7500 0.0253(10) Uani 1 2 d S
O1 O 0.57984(15) 0.30701(12) 0.66379(15) 0.0279(6) Uani 1 1 d .
C1 C 0.5669(2) 0.25830(19) 0.5094(2) 0.0278(8) Uani 1 1 d .
C2 C 0.5896(3) 0.2087(2) 0.4625(2) 0.0376(10) Uani 1 1 d .
H2 H 0.6392 0.1863 0.4851 0.045 Uiso 1 1 calc R
C3 C 0.5390(3) 0.1923(2) 0.3827(3) 0.0491(12) Uani 1 1 d .
H3 H 0.5544 0.1585 0.3517 0.059 Uiso 1 1 calc R
C4 C 0.4655(3) 0.2256(2) 0.3481(3) 0.0412(10) Uani 1 1 d .
H4 H 0.4318 0.2143 0.2940 0.049 Uiso 1 1 calc R
C5 C 0.4421(2) 0.2751(2) 0.3930(2) 0.0375(10) Uani 1 1 d .
H5 H 0.3926 0.2975 0.3693 0.045 Uiso 1 1 calc R
C6 C 0.4918(2) 0.2916(2) 0.4736(2) 0.0329(9) Uani 1 1 d .
H6 H 0.4756 0.3250 0.5043 0.039 Uiso 1 1 calc R
C7 C 0.6945(2) 0.2114(2) 0.6608(2) 0.0283(8) Uani 1 1 d .
C8 C 0.7675(2) 0.2006(2) 0.6495(2) 0.0322(9) Uani 1 1 d .
H8 H 0.7844 0.2316 0.6168 0.039 Uiso 1 1 calc R
C9 C 0.8149(2) 0.1441(2) 0.6868(2) 0.0373(10) Uani 1 1 d .
H9 H 0.8639 0.1369 0.6793 0.045 Uiso 1 1 calc R
C10 C 0.7900(2) 0.0981(2) 0.7351(3) 0.0373(10) Uani 1 1 d .
H10 H 0.8219 0.0596 0.7595 0.045 Uiso 1 1 calc R
C11 C 0.7181(2) 0.1087(2) 0.7476(3) 0.0411(10) Uani 1 1 d .
H11 H 0.7021 0.0780 0.7813 0.049 Uiso 1 1 calc R
C12 C 0.6692(2) 0.1654(2) 0.7098(3) 0.0356(10) Uani 1 1 d .
H12 H 0.6201 0.1722 0.7173 0.043 Uiso 1 1 calc R
C13 C 0.6947(2) 0.3522(2) 0.6004(2) 0.0270(8) Uani 1 1 d .
C14 C 0.6803(3) 0.3847(2) 0.5243(3) 0.0371(10) Uani 1 1 d .
H14 H 0.6370 0.3706 0.4774 0.045 Uiso 1 1 calc R
C15 C 0.7300(3) 0.4383(2) 0.5172(3) 0.0483(12) Uani 1 1 d .
H15 H 0.7206 0.4595 0.4653 0.058 Uiso 1 1 calc R
C16 C 0.7928(3) 0.4605(2) 0.5858(3) 0.0436(11) Uani 1 1 d .
H16 H 0.8252 0.4973 0.5807 0.052 Uiso 1 1 calc R
C17 C 0.8083(2) 0.4285(2) 0.6627(3) 0.0382(10) Uani 1 1 d .
H17 H 0.8517 0.4431 0.7092 0.046 Uiso 1 1 calc R
C18 C 0.7593(2) 0.3750(2) 0.6701(2) 0.0345(9) Uani 1 1 d .
H18 H 0.7693 0.3537 0.7221 0.041 Uiso 1 1 calc R
C19 C 0.3223(2) 0.3550(2) 0.6123(2) 0.0330(9) Uani 1 1 d .
C20 C 0.3153(2) 0.3665(2) 0.5203(2) 0.0402(10) Uani 1 1 d .
H20A H 0.3512 0.4034 0.5176 0.060 Uiso 1 1 calc R
H20B H 0.2609 0.3792 0.4874 0.060 Uiso 1 1 calc R
H20C H 0.3295 0.3240 0.4985 0.060 Uiso 1 1 calc R
C21 C 0.2615(2) 0.3004(2) 0.6169(3) 0.0392(10) Uani 1 1 d .
H21A H 0.2692 0.2579 0.5903 0.059 Uiso 1 1 calc R
H21B H 0.2078 0.3177 0.5886 0.059 Uiso 1 1 calc R
H21C H 0.2690 0.2910 0.6747 0.059 Uiso 1 1 calc R
C22 C 0.3077(3) 0.4234(2) 0.6500(3) 0.0406(10) Uani 1 1 d .
H22A H 0.3165 0.4167 0.7086 0.061 Uiso 1 1 calc R
H22B H 0.2531 0.4383 0.6214 0.061 Uiso 1 1 calc R
H22C H 0.3441 0.4585 0.6438 0.061 Uiso 1 1 calc R
C23 C 0.4922(2) 0.4944(2) 0.8106(2) 0.0284(8) Uani 1 1 d .
C24 C 0.4954(2) 0.5624(2) 0.7892(2) 0.0327(9) Uani 1 1 d .
H24 H 0.4920 0.6015 0.8206 0.039 Uiso 1 1 calc R
C25 C 0.4770(3) 0.4682(2) 0.8868(2) 0.0435(10) Uani 1 1 d .
H25A H 0.4863 0.5054 0.9272 0.065 Uiso 1 1 calc R
H25B H 0.5128 0.4299 0.9111 0.065 Uiso 1 1 calc R
H25C H 0.4222 0.4525 0.8710 0.065 Uiso 1 1 calc R
C26 C 0.4651(2) 0.1479(2) 0.6811(2) 0.0284(8) Uani 1 1 d .
C27 C 0.4782(2) 0.0796(2) 0.7071(3) 0.0376(10) Uani 1 1 d .
H27 H 0.4610 0.0401 0.6733 0.045 Uiso 1 1 calc R
C28 C 0.4229(2) 0.1733(2) 0.5948(2) 0.0366(9) Uani 1 1 d .
H28A H 0.4328 0.1417 0.5555 0.055 Uiso 1 1 calc R
H28B H 0.4423 0.2192 0.5885 0.055 Uiso 1 1 calc R
H28C H 0.3660 0.1755 0.5842 0.055 Uiso 1 1 calc R

loop_
_atom_site_aniso_label
_atom_site_aniso_U_11
_atom_site_aniso_U_22
_atom_site_aniso_U_33
_atom_site_aniso_U_23
_atom_site_aniso_U_13
_atom_site_aniso_U_12
U1 0.02360(11) 0.02390(11) 0.01687(10) 0.000 0.00755(7) 0.000
P1 0.0260(5) 0.0294(5) 0.0227(5) 0.0017(4) 0.0114(4) 0.0039(4)
N1 0.0292(16) 0.0278(17) 0.0222(15) 0.0018(13) 0.0089(13) 0.0023(13)
N2 0.043(3) 0.033(3) 0.021(2) 0.000 0.014(2) 0.000
N3 0.026(2) 0.026(2) 0.023(2) 0.000 0.0076(18) 0.000
O1 0.0293(14) 0.0327(15) 0.0244(13) 0.0032(11) 0.0127(11) 0.0059(11)
C1 0.034(2) 0.031(2) 0.026(2) 0.0017(16) 0.0188(17) 0.0014(16)
C2 0.038(2) 0.046(2) 0.029(2) -0.0037(19) 0.0126(19) 0.007(2)
C3 0.049(3) 0.063(3) 0.035(2) -0.018(2) 0.014(2) 0.002(2)
C4 0.041(2) 0.055(3) 0.024(2) -0.003(2) 0.0072(19) -0.003(2)
C5 0.034(2) 0.046(3) 0.030(2) 0.0069(19) 0.0096(18) -0.0003(19)
C6 0.031(2) 0.041(2) 0.029(2) 0.0023(18) 0.0126(18) 0.0041(18)
C7 0.031(2) 0.030(2) 0.0230(19) -0.0045(16) 0.0072(16) 0.0029(16)
C8 0.033(2) 0.041(2) 0.026(2) 0.0039(17) 0.0141(17) 0.0054(18)
C9 0.033(2) 0.049(3) 0.032(2) 0.000(2) 0.0141(19) 0.013(2)
C10 0.037(2) 0.032(2) 0.037(2) -0.0026(18) 0.0052(19) 0.0124(18)
C11 0.040(2) 0.032(2) 0.054(3) 0.009(2) 0.019(2) 0.0002(19)
C12 0.027(2) 0.035(2) 0.047(3) 0.0055(18) 0.0156(19) 0.0021(16)
C13 0.028(2) 0.0271(19) 0.030(2) -0.0012(16) 0.0160(17) 0.0032(16)
C14 0.042(2) 0.036(2) 0.033(2) 0.0021(18) 0.0130(19) -0.0052(18)
C15 0.062(3) 0.040(3) 0.043(3) 0.009(2) 0.019(2) -0.013(2)
C16 0.053(3) 0.028(2) 0.055(3) -0.001(2) 0.026(2) -0.005(2)
C17 0.031(2) 0.041(2) 0.043(2) -0.012(2) 0.0141(19) -0.0035(19)
C18 0.038(2) 0.039(2) 0.030(2) 0.0015(18) 0.0167(19) 0.0024(18)
C19 0.029(2) 0.042(2) 0.025(2) 0.0024(18) 0.0057(17) 0.0051(18)
C20 0.038(2) 0.052(3) 0.027(2) 0.006(2) 0.0067(18) 0.008(2)
C21 0.036(2) 0.046(2) 0.032(2) 0.0006(19) 0.0064(19) -0.0004(19)
C22 0.043(2) 0.044(3) 0.039(2) 0.007(2) 0.020(2) 0.013(2)
C23 0.028(2) 0.029(2) 0.0282(19) -0.0009(16) 0.0102(16) -0.0025(16)
C24 0.027(2) 0.032(2) 0.041(2) -0.0075(18) 0.0154(18) -0.0012(17)
C25 0.063(3) 0.037(2) 0.031(2) -0.0051(19) 0.018(2) -0.005(2)
C26 0.0241(19) 0.0285(19) 0.034(2) -0.0051(17) 0.0122(17) -0.0031(16)
C27 0.035(2) 0.027(2) 0.048(2) -0.0086(18) 0.0100(19) -0.0027(17)
C28 0.037(2) 0.038(2) 0.031(2) -0.0083(18) 0.0076(18) -0.0057(19)

loop_
_atom_type_symbol
_atom_type_description
_atom_type_scat_dispersion_real
_atom_type_scat_dispersion_imag
_atom_type_scat_source
C C 0.0033 0.0016 'International Tables Vol C Tables 4.2.6.8 and 6.1.1.4'
H H 0.0000 0.0000 'International Tables Vol C Tables 4.2.6.8 and 6.1.1.4'
N N 0.0061 0.0033 'International Tables Vol C Tables 4.2.6.8 and 6.1.1.4'
O O 0.0106 0.0060 'International Tables Vol C Tables 4.2.6.8 and 6.1.1.4'
P P 0.1023 0.0942 'International Tables Vol C Tables 4.2.6.8 and 6.1.1.4'
Cl Cl 0.1484 0.1585 'International Tables Vol C Tables 4.2.6.8 and 6.1.1.4'
U U -9.6767 9.6646 'International Tables Vol C Tables 4.2.6.8 and 6.1.1.4'

loop_
_geom_angle_atom_site_label_1
_geom_angle_atom_site_label_2
_geom_angle_atom_site_label_3
_geom_angle
_geom_angle_site_symmetry_1
_geom_angle_site_symmetry_3
N1 U1 N1 171.42(17) 2_656 .
N1 U1 O1 87.41(11) 2_656 .
N1 U1 O1 93.64(11) . .
N1 U1 O1 93.64(11) 2_656 2_656
N1 U1 O1 87.41(11) . 2_656
O1 U1 O1 165.95(12) . 2_656
N1 U1 N2 85.71(9) 2_656 .
N1 U1 N2 85.71(9) . .
O1 U1 N2 97.02(6) . .
O1 U1 N2 97.02(6) 2_656 .
N1 U1 N3 94.29(9) 2_656 .
N1 U1 N3 94.29(9) . .
O1 U1 N3 82.98(6) . .
O1 U1 N3 82.98(6) 2_656 .
N2 U1 N3 180.000(1) . .
O1 P1 C1 110.74(16) . .
O1 P1 C7 112.36(16) . .
C1 P1 C7 108.28(17) . .
O1 P1 C13 112.58(16) . .
C1 P1 C13 106.30(17) . .
C7 P1 C13 106.26(18) . .
C19 N1 U1 156.4(3) . .
C23 N2 C23 105.7(4) 2_656 .
C23 N2 U1 127.1(2) 2_656 .
C23 N2 U1 127.1(2) . .
C26 N3 C26 105.5(4) . 2_656
C26 N3 U1 127.3(2) . .
C26 N3 U1 127.3(2) 2_656 .
P1 O1 U1 169.77(15) . .
C2 C1 C6 118.8(4) . .
C2 C1 P1 123.1(3) . .
C6 C1 P1 118.1(3) . .
C3 C2 C1 120.2(4) . .
C2 C3 C4 120.4(4) . .
C5 C4 C3 120.4(4) . .
C4 C5 C6 119.9(4) . .
C5 C6 C1 120.2(4) . .
C8 C7 C12 120.1(4) . .
C8 C7 P1 122.0(3) . .
C12 C7 P1 117.9(3) . .
C9 C8 C7 120.0(4) . .
C10 C9 C8 120.1(4) . .
C9 C10 C11 120.4(4) . .
C10 C11 C12 120.2(4) . .
C7 C12 C11 119.2(4) . .
C14 C13 C18 118.9(4) . .
C14 C13 P1 121.7(3) . .
C18 C13 P1 119.4(3) . .
C13 C14 C15 120.2(4) . .
C16 C15 C14 120.5(4) . .
C15 C16 C17 120.3(4) . .
C18 C17 C16 119.5(4) . .
C17 C18 C13 120.6(4) . .
N1 C19 C22 109.6(3) . .
N1 C19 C21 109.3(3) . .
C22 C19 C21 109.9(3) . .
N1 C19 C20 108.1(3) . .
C22 C19 C20 109.9(3) . .
C21 C19 C20 110.1(3) . .
C24 C23 N2 110.5(3) . .
C24 C23 C25 126.0(4) . .
N2 C23 C25 123.3(3) . .
C23 C24 C24 106.6(2) . 2_656
C27 C26 N3 109.3(3) . .
C27 C26 C28 127.1(4) . .
N3 C26 C28 123.6(3) . .
C26 C27 C27 107.9(2) . 2_656

loop_
_geom_bond_atom_site_label_1
_geom_bond_atom_site_label_2
_geom_bond_distance
_geom_bond_site_symmetry_2
U1 N1 1.842(3) 2_656
U1 N1 1.842(3) .
U1 O1 2.383(2) .
U1 O1 2.383(2) 2_656
U1 N2 2.459(4) .
U1 N3 2.476(4) .
P1 O1 1.502(3) .
P1 C1 1.791(4) .
P1 C7 1.793(4) .
P1 C13 1.800(4) .
N1 C19 1.483(5) .
N2 C23 1.362(4) 2_656
N2 C23 1.362(4) .
N3 C26 1.402(4) .
N3 C26 1.402(4) 2_656
C1 C2 1.385(5) .
C1 C6 1.405(5) .
C2 C3 1.372(6) .
C3 C4 1.380(6) .
C4 C5 1.366(6) .
C5 C6 1.379(5) .
C7 C8 1.387(5) .
C7 C12 1.388(5) .
C8 C9 1.377(6) .
C9 C10 1.375(6) .
C10 C11 1.377(6) .
C11 C12 1.393(5) .
C13 C14 1.375(5) .
C13 C18 1.397(5) .
C14 C15 1.381(6) .
C15 C16 1.365(6) .
C16 C17 1.378(6) .
C17 C18 1.374(5) .
C19 C22 1.514(6) .
C19 C21 1.519(6) .
C19 C20 1.540(5) .
C23 C24 1.355(5) .
C23 C25 1.496(5) .
C24 C24 1.399(8) 2_656
C26 C27 1.370(5) .
C26 C28 1.473(5) .
C27 C27 1.388(8) 2_656
